data_8107236
loop_
_publ_author_name
'Yang, Jing'
'Wang, Xin-Ling'
'Du, Jun-Ya'
'Song, Ning'

_publ_section_title
;
 Crystal structure of
 (poly[&#x00B5;2-(1H-pyrazol-1-yl)methyl]-1H-benzotriazole-\k 2
 N:N)-(nitrato-\k 2 O:O&#x2032;) silver(I), C9H8AgN7O3
;
_journal_issue 5
_journal_name_full 'Zeitschrift f\"ur Kristallographie - New Crystal Structures'
_journal_page_first 861
_journal_page_last 863
_journal_paper_doi 10.1515/ncrs-2022-0243
_journal_volume 237
_journal_year 2022
_chemical_formula_moiety 'C9 H8 Ag N7 O3'
_chemical_formula_sum 'C9 H8 Ag N7 O3'
_chemical_formula_weight 370.09
_space_group_crystal_system monoclinic
_space_group_IT_number 14
_space_group_name_Hall '-P 2yn'
_space_group_name_H-M_alt 'P 1 21/n 1'
_atom_sites_solution_hydrogens geom
_atom_sites_solution_primary direct
_cell_angle_alpha 90
_cell_angle_beta 103.839(4)
_cell_angle_gamma 90
_cell_formula_units_Z 4
_cell_length_a 8.3179(3)
_cell_length_b 16.6800(5)
_cell_length_c 9.0138(3)
_cell_measurement_reflns_used 2146
_cell_measurement_temperature 293(2)
_cell_measurement_theta_max 70.6340
_cell_measurement_theta_min 5.3080
_cell_volume 1214.30(7)
_computing_cell_refinement 'CrysAlisPro 1.171.38.41k (Rigaku OD, 2015)'
_computing_data_collection 'CrysAlisPro 1.171.38.41k (Rigaku OD, 2015)'
_computing_data_reduction 'CrysAlisPro 1.171.38.41k (Rigaku OD, 2015)'
_computing_molecular_graphics 'Olex2 (Dolomanov et al., 2009)'
_computing_publication_material 'Olex2 (Dolomanov et al., 2009)'
_computing_structure_refinement 'ShelXL (Sheldrick, 2015)'
_computing_structure_solution 'ShelXS (Sheldrick, 2008)'
_diffrn_ambient_temperature 293(2)
_diffrn_detector 'CCD plate'
_diffrn_detector_area_resol_mean 16.2312
_diffrn_detector_type Eos
_diffrn_measured_fraction_theta_full 1.000
_diffrn_measured_fraction_theta_max 1.000
_diffrn_measurement_details
;
List of Runs (angles in degrees, time in seconds):

  # Type    Start    End  Width  t~exp~   \w     \q     \k     \f   Frames
--------------------------------------------------------------------------
  1  \w    -49.00  37.00   1.00    1.50    --  -33.50  37.00  90.00   86
  2  \w    -32.00  55.00   1.00    1.50    --   36.47 -57.00-180.00   87
  3  \w    -34.00  52.00   1.00    1.50    --   36.47 -37.00  90.00   86
  4  \w     28.00  58.00   1.00    1.50    --   36.47  37.00 150.00   30
  5  \w     73.00  99.00   1.00    1.50    --   36.47 178.00  30.00   26
  6  \w     58.00  84.00   1.00    1.50    --   36.47 178.00  60.00   26
  7  \w     58.00  90.00   1.00    1.50    --   36.47 178.00 -30.00   32
  8  \w     77.00 106.00   1.00    1.50    --   36.47  37.00 150.00   29
  9  \w     30.00  67.00   1.00    1.50    --   36.47 -99.00   0.00   37
 10  \w     37.00 123.00   1.00    4.50    --  108.00 -15.00 -90.00   86
 11  \w     57.00  84.00   1.00    4.50    --  108.00 -45.00 -60.00   27
 12  \w     50.00  97.00   1.00    4.50    --  108.00 -94.00 -30.00   47
 13  \w     82.00 176.00   1.00    4.50    --  108.00  77.00  60.00   94
 14  \w     43.00  91.00   1.00    4.50    --  108.00 -94.00 -90.00   48
 15  \w     38.00  88.00   1.00    4.50    --  108.00 -30.00  90.00   50
 16  \w     46.00  79.00   1.00    4.50    --  108.00 -61.00   0.00   33
 17  \w     60.00 144.00   1.00    4.50    --  108.00 178.00 -60.00   84
;
_diffrn_measurement_device 'four-circle diffractometer'
_diffrn_measurement_device_type 'Xcalibur, Eos, Gemini'
_diffrn_measurement_method '\w scans'
_diffrn_orient_matrix_type 'CrysAlisPro convention (1999,Acta A55,543-557)'
_diffrn_orient_matrix_UB_11 0.0416632000
_diffrn_orient_matrix_UB_12 -0.0853177000
_diffrn_orient_matrix_UB_13 -0.0444362000
_diffrn_orient_matrix_UB_21 -0.0327883000
_diffrn_orient_matrix_UB_22 0.0258281000
_diffrn_orient_matrix_UB_23 -0.1686342000
_diffrn_orient_matrix_UB_31 0.1833296000
_diffrn_orient_matrix_UB_32 0.0240424000
_diffrn_orient_matrix_UB_33 0.0238226000
_diffrn_radiation_monochromator graphite
_diffrn_radiation_probe x-ray
_diffrn_radiation_type CuK\a
_diffrn_radiation_wavelength 1.54184
_diffrn_reflns_av_R_equivalents 0.0308
_diffrn_reflns_av_unetI/netI 0.0398
_diffrn_reflns_Laue_measured_fraction_full 1.000
_diffrn_reflns_Laue_measured_fraction_max 1.000
_diffrn_reflns_limit_h_max 9
_diffrn_reflns_limit_h_min -8
_diffrn_reflns_limit_k_max 19
_diffrn_reflns_limit_k_min -19
_diffrn_reflns_limit_l_max 10
_diffrn_reflns_limit_l_min -9
_diffrn_reflns_number 4477
_diffrn_reflns_point_group_measured_fraction_full 1.000
_diffrn_reflns_point_group_measured_fraction_max 1.000
_diffrn_reflns_theta_full 67.074
_diffrn_reflns_theta_max 67.074
_diffrn_reflns_theta_min 5.304
_diffrn_source 'fine-focus sealed X-ray tube'
_diffrn_source_type 'Enhance (Cu) X-ray Source'
_exptl_absorpt_coefficient_mu 13.551
_exptl_absorpt_correction_T_max 0.460
_exptl_absorpt_correction_T_min 0.145
_exptl_absorpt_correction_type gaussian
_exptl_absorpt_process_details
;
CrysAlisPro 1.171.38.41k (Rigaku Oxford Diffraction, 2015)
Numerical absorption correction based on gaussian integration over
			a multifaceted crystal model
Empirical absorption correction using spherical harmonics,
 implemented in SCALE3 ABSPACK scaling algorithm.
;
_exptl_crystal_colour colourless
_exptl_crystal_colour_primary colourless
_exptl_crystal_density_diffrn 2.024
_exptl_crystal_description prism
_exptl_crystal_F_000 728
_exptl_crystal_size_max 0.263
_exptl_crystal_size_mid 0.185
_exptl_crystal_size_min 0.071
_refine_diff_density_max 1.241
_refine_diff_density_min -1.304
_refine_diff_density_rms 0.105
_refine_ls_extinction_coef .
_refine_ls_extinction_method none
_refine_ls_goodness_of_fit_ref 1.071
_refine_ls_hydrogen_treatment constr
_refine_ls_matrix_type full
_refine_ls_number_parameters 181
_refine_ls_number_reflns 2169
_refine_ls_number_restraints 0
_refine_ls_restrained_S_all 1.071
_refine_ls_R_factor_all 0.0493
_refine_ls_R_factor_gt 0.0423
_refine_ls_shift/su_max 0.000
_refine_ls_shift/su_mean 0.000
_refine_ls_structure_factor_coef Fsqd
_refine_ls_weighting_details 'w=1/[\s^2^(Fo^2^)+(0.0426P)^2^+2.4973P] where P=(Fo^2^+2Fc^2^)/3'
_refine_ls_weighting_scheme calc
_refine_ls_wR_factor_gt 0.1010
_refine_ls_wR_factor_ref 0.1065
_reflns_Friedel_coverage 0.000
_reflns_Friedel_fraction_full .
_reflns_Friedel_fraction_max .
_reflns_number_gt 1866
_reflns_number_total 2169
_reflns_threshold_expression 'I > 2\s(I)'
_cod_data_source_file suppl_j_ncrs-2022-0243_suppl.cif
_cod_data_source_block 2
_cod_database_code 8107236
_shelx_space_group_comment
;
The symmetry employed for this shelxl refinement is uniquely defined
by the following loop, which should always be used as a source of
symmetry information in preference to the above space-group names.
They are only intended as comments.
;
_reflns_odcompleteness_completeness 99.96
_reflns_odcompleteness_iscentric 1
_reflns_odcompleteness_theta 66.97
_olex2_refinement_description
;
1. Fixed Uiso
 At 1.2 times of:
  All C(H) groups, All C(H,H) groups
2.a Secondary CH2 refined with riding coordinates:
 C7(H7A,H7B)
2.b Aromatic/amide H refined with riding coordinates:
 C1(H1), C2(H2), C3(H3), C4(H4), C8(H8), C9(H9)
;
_olex2_submission_special_instructions 'No special instructions were received'
_oxdiff_exptl_absorpt_empirical_details
;
Empirical correction (ABSPACK) includes:
- Absorption correction using spherical harmonics
- Frame scaling
;
_oxdiff_exptl_absorpt_empirical_full_max 1.384
_oxdiff_exptl_absorpt_empirical_full_min 0.724

loop_
_space_group_symop_operation_xyz
'x, y, z'
'-x+1/2, y+1/2, -z+1/2'
'-x, -y, -z'
'x-1/2, -y-1/2, z-1/2'

loop_
_atom_site_label
_atom_site_type_symbol
_atom_site_fract_x
_atom_site_fract_y
_atom_site_fract_z
_atom_site_U_iso_or_equiv
_atom_site_adp_type
_atom_site_occupancy
_atom_site_site_symmetry_order
_atom_site_calc_flag
_atom_site_refinement_flags_posn
_atom_site_refinement_flags_adp
_atom_site_refinement_flags_occupancy
_atom_site_disorder_assembly
_atom_site_disorder_group
Ag1 Ag -0.15282(5) 0.64058(3) 0.87488(5) 0.05015(17) Uani 1 1 d . . . . .
C1 C 0.2778(6) 0.5166(3) 0.5312(5) 0.0326(10) Uani 1 1 d . . . . .
H1 H 0.3358 0.4719 0.5108 0.039 Uiso 1 1 calc R . . . .
C2 C 0.2819(7) 0.5891(3) 0.4579(6) 0.0408(12) Uani 1 1 d . . . . .
H2 H 0.3446 0.5933 0.3856 0.049 Uiso 1 1 calc R . . . .
C3 C 0.1946(7) 0.6564(3) 0.4891(6) 0.0408(12) Uani 1 1 d . . . . .
H3 H 0.2019 0.7039 0.4370 0.049 Uiso 1 1 calc R . . . .
C4 C 0.0992(7) 0.6548(3) 0.5932(6) 0.0356(11) Uani 1 1 d . . . . .
H4 H 0.0414 0.6996 0.6131 0.043 Uiso 1 1 calc R . . . .
C5 C 0.0937(6) 0.5815(3) 0.6682(5) 0.0275(9) Uani 1 1 d . . . . .
C6 C 0.1811(5) 0.5152(3) 0.6373(5) 0.0271(9) Uani 1 1 d . . . . .
C7 C 0.2117(6) 0.3766(3) 0.7560(5) 0.0299(10) Uani 1 1 d . . . . .
H7A H 0.2319 0.3559 0.6616 0.036 Uiso 1 1 calc R . . . .
H7B H 0.1316 0.3419 0.7864 0.036 Uiso 1 1 calc R . . . .
C8 C 0.5294(7) 0.3717(4) 1.0902(6) 0.0455(13) Uani 1 1 d . . . . .
H8 H 0.5748 0.3669 1.1947 0.055 Uiso 1 1 calc R . . . .
C9 C 0.6155(7) 0.3869(4) 0.9812(7) 0.0511(15) Uani 1 1 d . . . . .
H9 H 0.7296 0.3933 0.9998 0.061 Uiso 1 1 calc R . . . .
N1 N 0.0123(5) 0.5599(2) 0.7792(5) 0.0305(8) Uani 1 1 d . . . . .
N2 N 0.0447(5) 0.4847(2) 0.8161(4) 0.0302(8) Uani 1 1 d . . . . .
N3 N 0.1452(5) 0.4569(2) 0.7309(4) 0.0271(8) Uani 1 1 d . . . . .
N4 N 0.3704(5) 0.3650(3) 1.0212(5) 0.0324(9) Uani 1 1 d . . . . .
N5 N 0.3654(5) 0.3762(2) 0.8741(4) 0.0283(8) Uani 1 1 d . . . . .
N6 N 0.5101(6) 0.3909(3) 0.8442(5) 0.0459(11) Uani 1 1 d . . . . .
N7 N 0.1071(5) 0.7690(2) 1.0497(5) 0.0342(9) Uani 1 1 d . . . . .
O1 O 0.0595(6) 0.7488(3) 0.9147(5) 0.0603(12) Uani 1 1 d . . . . .
O2 O 0.0546(7) 0.7350(4) 1.1468(6) 0.0819(17) Uani 1 1 d . . . . .
O3 O 0.2094(6) 0.8242(3) 1.0856(5) 0.0585(12) Uani 1 1 d . . . . .

loop_
_atom_site_aniso_label
_atom_site_aniso_U_11
_atom_site_aniso_U_22
_atom_site_aniso_U_33
_atom_site_aniso_U_23
_atom_site_aniso_U_13
_atom_site_aniso_U_12
Ag1 0.0473(3) 0.0556(3) 0.0570(3) -0.0111(2) 0.0312(2) 0.0016(2)
C1 0.028(2) 0.039(3) 0.033(2) -0.006(2) 0.0117(19) 0.002(2)
C2 0.041(3) 0.047(3) 0.040(3) 0.004(2) 0.021(2) -0.004(2)
C3 0.044(3) 0.037(3) 0.040(3) 0.008(2) 0.006(2) -0.007(2)
C4 0.034(3) 0.031(2) 0.039(3) 0.000(2) 0.004(2) 0.002(2)
C5 0.025(2) 0.030(2) 0.026(2) -0.0040(18) 0.0054(17) -0.0010(19)
C6 0.025(2) 0.031(2) 0.024(2) -0.0003(17) 0.0013(17) -0.0029(18)
C7 0.032(2) 0.028(2) 0.030(2) -0.0028(18) 0.0066(19) -0.0001(19)
C8 0.040(3) 0.058(4) 0.033(3) 0.002(2) -0.001(2) -0.001(3)
C9 0.023(2) 0.070(4) 0.059(4) -0.004(3) 0.007(2) -0.002(3)
N1 0.027(2) 0.031(2) 0.035(2) -0.0051(16) 0.0109(16) 0.0006(16)
N2 0.028(2) 0.035(2) 0.0314(19) -0.0020(16) 0.0129(16) -0.0022(17)
N3 0.0263(19) 0.0279(19) 0.0276(18) -0.0005(15) 0.0074(15) -0.0006(15)
N4 0.027(2) 0.042(2) 0.0292(19) 0.0032(17) 0.0087(16) 0.0011(17)
N5 0.0251(19) 0.031(2) 0.0304(19) 0.0003(16) 0.0097(16) 0.0024(16)
N6 0.032(2) 0.064(3) 0.046(3) -0.003(2) 0.017(2) -0.007(2)
N7 0.034(2) 0.031(2) 0.038(2) 0.0023(18) 0.0097(17) -0.0047(18)
O1 0.072(3) 0.065(3) 0.040(2) -0.015(2) 0.003(2) -0.017(2)
O2 0.090(4) 0.095(4) 0.067(3) 0.024(3) 0.031(3) -0.038(3)
O3 0.065(3) 0.056(3) 0.052(2) -0.005(2) 0.011(2) -0.033(2)

loop_
_atom_type_symbol
_atom_type_description
_atom_type_scat_dispersion_real
_atom_type_scat_dispersion_imag
_atom_type_scat_source
C C 0.0181 0.0091 'International Tables Vol C Tables 4.2.6.8 and 6.1.1.4'
H H 0.0000 0.0000 'International Tables Vol C Tables 4.2.6.8 and 6.1.1.4'
Ag Ag 0.1306 4.2820 'International Tables Vol C Tables 4.2.6.8 and 6.1.1.4'
N N 0.0311 0.0180 'International Tables Vol C Tables 4.2.6.8 and 6.1.1.4'
O O 0.0492 0.0322 'International Tables Vol C Tables 4.2.6.8 and 6.1.1.4'

loop_
_exptl_crystal_face_index_h
_exptl_crystal_face_index_k
_exptl_crystal_face_index_l
_exptl_crystal_face_perp_dist
5 3 -1 0.1541
0 4 -5 0.0572
-5 -1 -1 0.0814
0 -4 5 0.0101
5 -4 -2 0.1203
0 10 2 0.0695
2 -10 -2 0.1224
-1 -10 -1 0.0982

loop_
_geom_angle_atom_site_label_1
_geom_angle_atom_site_label_2
_geom_angle_atom_site_label_3
_geom_angle
_geom_angle_site_symmetry_1
_geom_angle_site_symmetry_3
N1 Ag1 O1 90.69(15) . .
N4 Ag1 N1 140.46(15) 3_567 .
N4 Ag1 O1 126.07(15) 3_567 .
C2 C1 H1 122.3 . .
C2 C1 C6 115.4(5) . .
C6 C1 H1 122.3 . .
C1 C2 H2 118.9 . .
C1 C2 C3 122.2(5) . .
C3 C2 H2 118.9 . .
C2 C3 H3 118.8 . .
C4 C3 C2 122.4(5) . .
C4 C3 H3 118.8 . .
C3 C4 H4 121.9 . .
C3 C4 C5 116.1(5) . .
C5 C4 H4 121.9 . .
C6 C5 C4 121.2(4) . .
N1 C5 C4 130.8(4) . .
N1 C5 C6 108.0(4) . .
C5 C6 C1 122.8(4) . .
N3 C6 C1 133.3(5) . .
N3 C6 C5 103.9(4) . .
H7A C7 H7B 108.1 . .
N3 C7 H7A 109.5 . .
N3 C7 H7B 109.5 . .
N3 C7 N5 110.8(4) . .
N5 C7 H7A 109.5 . .
N5 C7 H7B 109.5 . .
C9 C8 H8 125.9 . .
N4 C8 H8 125.9 . .
N4 C8 C9 108.2(5) . .
C8 C9 H9 125.3 . .
N6 C9 C8 109.4(5) . .
N6 C9 H9 125.3 . .
C5 N1 Ag1 125.0(3) . .
N2 N1 Ag1 125.9(3) . .
N2 N1 C5 109.1(4) . .
N1 N2 N3 107.7(4) . .
C6 N3 C7 128.6(4) . .
N2 N3 C6 111.3(4) . .
N2 N3 C7 119.8(4) . .
C8 N4 Ag1 128.7(4) . 3_567
C8 N4 N5 104.3(4) . .
N5 N4 Ag1 126.1(3) . 3_567
N4 N5 C7 122.9(4) . .
N6 N5 C7 122.4(4) . .
N6 N5 N4 114.7(4) . .
N5 N6 C9 103.4(4) . .
O1 N7 O3 119.9(5) . .
O2 N7 O1 120.0(5) . .
O2 N7 O3 120.1(5) . .
N7 O1 Ag1 112.9(3) . .

loop_
_geom_bond_atom_site_label_1
_geom_bond_atom_site_label_2
_geom_bond_distance
_geom_bond_site_symmetry_2
Ag1 N1 2.238(4) .
Ag1 N4 2.230(4) 3_567
Ag1 O1 2.490(5) .
C1 H1 0.9300 .
C1 C2 1.381(7) .
C1 C6 1.390(6) .
C2 H2 0.9300 .
C2 C3 1.401(8) .
C3 H3 0.9300 .
C3 C4 1.366(8) .
C4 H4 0.9300 .
C4 C5 1.403(7) .
C5 C6 1.388(7) .
C5 N1 1.382(6) .
C6 N3 1.367(6) .
C7 H7A 0.9700 .
C7 H7B 0.9700 .
C7 N3 1.445(6) .
C7 N5 1.454(6) .
C8 H8 0.9300 .
C8 C9 1.371(9) .
C8 N4 1.325(7) .
C9 H9 0.9300 .
C9 N6 1.334(8) .
N1 N2 1.308(6) .
N2 N3 1.346(5) .
N4 Ag1 2.230(4) 3_567
N4 N5 1.330(5) .
N5 N6 1.318(6) .
N7 O1 1.233(6) .
N7 O2 1.209(6) .
N7 O3 1.243(6) .

loop_
_geom_torsion_atom_site_label_1
_geom_torsion_atom_site_label_2
_geom_torsion_atom_site_label_3
_geom_torsion_atom_site_label_4
_geom_torsion
_geom_torsion_site_symmetry_1
_geom_torsion_site_symmetry_2
_geom_torsion_site_symmetry_3
_geom_torsion_site_symmetry_4
Ag1 N1 N2 N3 178.4(3) . . . .
Ag1 N4 N5 C7 -7.7(6) 3_567 . . .
Ag1 N4 N5 N6 168.9(4) 3_567 . . .
C1 C2 C3 C4 -0.3(9) . . . .
C1 C6 N3 C7 5.4(8) . . . .
C1 C6 N3 N2 179.4(5) . . . .
C2 C1 C6 C5 0.2(7) . . . .
C2 C1 C6 N3 179.8(5) . . . .
C2 C3 C4 C5 0.2(8) . . . .
C3 C4 C5 C6 0.1(7) . . . .
C3 C4 C5 N1 179.1(5) . . . .
C4 C5 C6 C1 -0.3(7) . . . .
C4 C5 C6 N3 179.9(4) . . . .
C4 C5 N1 Ag1 1.9(7) . . . .
C4 C5 N1 N2 -179.5(5) . . . .
C5 C6 N3 C7 -174.9(4) . . . .
C5 C6 N3 N2 -0.9(5) . . . .
C5 N1 N2 N3 -0.2(5) . . . .
C6 C1 C2 C3 0.1(8) . . . .
C6 C5 N1 Ag1 -179.0(3) . . . .
C6 C5 N1 N2 -0.3(5) . . . .
C7 N5 N6 C9 178.3(5) . . . .
C8 C9 N6 N5 -1.5(7) . . . .
C8 N4 N5 C7 -177.8(4) . . . .
C8 N4 N5 N6 -1.1(6) . . . .
C9 C8 N4 Ag1 -169.6(4) . . . 3_567
C9 C8 N4 N5 0.1(6) . . . .
N1 C5 C6 C1 -179.5(4) . . . .
N1 C5 C6 N3 0.7(5) . . . .
N1 N2 N3 C6 0.7(5) . . . .
N1 N2 N3 C7 175.3(4) . . . .
N3 C7 N5 N4 90.9(5) . . . .
N3 C7 N5 N6 -85.6(5) . . . .
N4 C8 C9 N6 0.9(8) . . . .
N4 N5 N6 C9 1.7(6) . . . .
N5 C7 N3 C6 86.1(5) . . . .
N5 C7 N3 N2 -87.5(5) . . . .
O2 N7 O1 Ag1 2.4(7) . . . .
O3 N7 O1 Ag1 -177.8(4) . . . .

loop_
_exptl_oxdiff_crystal_face_indexfrac_h
_exptl_oxdiff_crystal_face_indexfrac_k
_exptl_oxdiff_crystal_face_indexfrac_l
_exptl_oxdiff_crystal_face_x
_exptl_oxdiff_crystal_face_y
_exptl_oxdiff_crystal_face_z
5.1634 2.9698 -0.7908 -0.0031 0.0408 0.9992
0.4629 3.9525 -5.3884 -0.0785 0.9956 0.0515
-4.8372 -1.4780 -1.1405 -0.0248 0.3128 -0.9495
-0.1509 -3.7870 5.3607 0.0786 -0.9969 0.0090
5.0569 -3.6574 -1.8268 0.6039 0.0478 0.7956
0.1724 10.1275 1.9585 -0.9439 -0.0744 0.3218
2.0000 -10.0000 -2.0000 1.0254 0.0134 0.0786
-1.0000 -10.0000 -1.0000 0.8560 -0.0569 -0.4476
